data_4074774
loop_
_publ_author_name
'Takemoto, Shin'
'Shimadzu, Daisuke'
'Kamikawa, Ken'
'Matsuzaka, Hiroyuki'
'Nomura, Ryoki'

_publ_section_title
;
 Synthesis and Reactivity of a Dithiolate-Bridged Ruthenium&#x2212;Rhodium
 Heterobimetallic Dihydride Complex
;
_journal_issue 4
_journal_name_full Organometallics
_journal_page_first 982
_journal_paper_doi 10.1021/om050871n
_journal_volume 25
_journal_year 2006
_chemical_formula_sum 'C59 H58 P Rh Ru S2'
_chemical_formula_weight 1066.12
_chemical_name_systematic
; 
 ? 
;
_space_group_IT_number 14
_symmetry_cell_setting monoclinic
_symmetry_space_group_name_Hall '-P 2yn'
_symmetry_space_group_name_H-M 'P 1 21/n 1'
_atom_sites_solution_hydrogens geom
_atom_sites_solution_primary direct
_atom_sites_solution_secondary difmap
_audit_creation_method SHELXL-97
_cell_angle_alpha 90.00
_cell_angle_beta 92.80(2)
_cell_angle_gamma 90.00
_cell_formula_units_Z 4
_cell_length_a 11.042(3)
_cell_length_b 28.500(8)
_cell_length_c 15.871(5)
_cell_measurement_temperature 296(2)
_cell_volume 4989(3)
_computing_cell_refinement 'RIGAKU PROCESS AUTO'
_computing_data_collection 'RIGAKU PROCESS AUTO'
_computing_data_reduction 'RIGAKU PROCESS AUTO'
_computing_structure_refinement 'SHELXL-97 (Sheldrick, 1997)'
_computing_structure_solution 'SHELXS-97 (Sheldrick, 1990)'
_diffrn_ambient_temperature 296(2)
_diffrn_measured_fraction_theta_full 0.998
_diffrn_measured_fraction_theta_max 0.998
_diffrn_measurement_device_type 'RIGAKU RAXIS RAPID'
_diffrn_radiation_monochromator graphite
_diffrn_radiation_source 'fine-focus sealed tube'
_diffrn_radiation_type MoK\a
_diffrn_radiation_wavelength 0.71075
_diffrn_reflns_av_R_equivalents 0.1281
_diffrn_reflns_av_sigmaI/netI 0.1044
_diffrn_reflns_limit_h_max 13
_diffrn_reflns_limit_h_min -14
_diffrn_reflns_limit_k_max 37
_diffrn_reflns_limit_k_min -37
_diffrn_reflns_limit_l_max 20
_diffrn_reflns_limit_l_min -20
_diffrn_reflns_number 48834
_diffrn_reflns_theta_full 27.49
_diffrn_reflns_theta_max 27.49
_diffrn_reflns_theta_min 3.07
_exptl_absorpt_coefficient_mu 0.787
_exptl_absorpt_correction_T_max 0.9254
_exptl_absorpt_correction_T_min 0.6943
_exptl_absorpt_correction_type empirical
_exptl_absorpt_process_details ABSCOR
_exptl_crystal_colour red
_exptl_crystal_density_diffrn 1.419
_exptl_crystal_density_method 'not measured'
_exptl_crystal_description needles
_exptl_crystal_F_000 2192
_exptl_crystal_size_max 0.50
_exptl_crystal_size_mid 0.10
_exptl_crystal_size_min 0.10
_refine_diff_density_max 0.782
_refine_diff_density_min -0.598
_refine_diff_density_rms 0.089
_refine_ls_extinction_method none
_refine_ls_goodness_of_fit_ref 1.020
_refine_ls_hydrogen_treatment mixed
_refine_ls_matrix_type full
_refine_ls_number_parameters 585
_refine_ls_number_reflns 11433
_refine_ls_number_restraints 0
_refine_ls_restrained_S_all 1.020
_refine_ls_R_factor_all 0.1302
_refine_ls_R_factor_gt 0.0713
_refine_ls_shift/su_max 0.000
_refine_ls_shift/su_mean 0.000
_refine_ls_structure_factor_coef Fsqd
_refine_ls_weighting_details 'calc w=1/[\s^2^(Fo^2^)+(0.0401P)^2^+4.0689P] where P=(Fo^2^+2Fc^2^)/3'
_refine_ls_weighting_scheme calc
_refine_ls_wR_factor_gt 0.1036
_refine_ls_wR_factor_ref 0.1181
_reflns_number_gt 7220
_reflns_number_total 11433
_reflns_threshold_expression >2sigma(I)
_cod_data_source_file om050871nsi20051007_095742.cif
_cod_data_source_block 5
_cod_depositor_comments
;
The following automatic conversions were performed:
'_atom_site_symetry_multiplicity' tag replaced with
'_atom_site_symmetry_multiplicity'.

Automatic conversion script
Id: cif_correct_tags 1440 2010-10-19 06:21:57Z saulius 
;
_cod_original_cell_volume 4989(2)
_cod_original_sg_symbol_H-M P21/n
_cod_database_code 4074774

loop_
_symmetry_equiv_pos_as_xyz
'x, y, z'
'-x+1/2, y+1/2, -z+1/2'
'-x, -y, -z'
'x-1/2, -y-1/2, z-1/2'

loop_
_atom_site_label
_atom_site_type_symbol
_atom_site_fract_x
_atom_site_fract_y
_atom_site_fract_z
_atom_site_U_iso_or_equiv
_atom_site_adp_type
_atom_site_occupancy
_atom_site_symmetry_multiplicity
_atom_site_calc_flag
_atom_site_refinement_flags
Rh1 Rh -0.13574(3) 0.125000(14) 0.48222(3) 0.03269(11) Uani 1 1 d .
Ru1 Ru 0.09921(3) 0.146048(14) 0.45803(3) 0.03118(11) Uani 1 1 d .
S1 S 0.13003(12) 0.17915(5) 0.58976(9) 0.0436(4) Uani 1 1 d .
S2 S 0.26589(11) 0.09928(5) 0.49567(9) 0.0407(3) Uani 1 1 d .
P1 P 0.17441(11) 0.15257(5) 0.32604(9) 0.0344(3) Uani 1 1 d .
C1 C -0.0505(4) 0.18748(17) 0.4264(3) 0.0341(12) Uani 1 1 d .
C2 C -0.1343(4) 0.16568(19) 0.3680(3) 0.0365(13) Uani 1 1 d .
C3 C -0.1110(4) 0.11729(17) 0.3487(3) 0.0340(12) Uani 1 1 d .
C4 C -0.0078(4) 0.10073(18) 0.3962(3) 0.0316(11) Uani 1 1 d .
C5 C -0.0773(4) 0.23641(17) 0.4540(3) 0.0354(12) Uani 1 1 d .
C6 C 0.0151(5) 0.26698(19) 0.4809(3) 0.0416(13) Uani 1 1 d .
H6 H 0.0952 0.2568 0.4811 0.050 Uiso 1 1 calc R
C7 C -0.0092(5) 0.31204(19) 0.5074(4) 0.0503(15) Uani 1 1 d .
H7 H 0.0549 0.3313 0.5255 0.060 Uiso 1 1 calc R
C8 C -0.1253(6) 0.3292(2) 0.5078(4) 0.0503(15) Uani 1 1 d .
C9 C -0.2175(5) 0.2995(2) 0.4816(4) 0.0571(17) Uani 1 1 d .
H9 H -0.2972 0.3100 0.4820 0.068 Uiso 1 1 calc R
C10 C -0.1947(5) 0.25452(19) 0.4546(4) 0.0498(15) Uani 1 1 d .
H10 H -0.2595 0.2357 0.4363 0.060 Uiso 1 1 calc R
C11 C -0.1498(6) 0.3790(2) 0.5363(4) 0.070(2) Uani 1 1 d .
H11A H -0.1122 0.3839 0.5914 0.105 Uiso 1 1 calc R
H11B H -0.2357 0.3837 0.5383 0.105 Uiso 1 1 calc R
H11C H -0.1170 0.4007 0.4972 0.105 Uiso 1 1 calc R
C12 C -0.1894(4) 0.08869(19) 0.2889(3) 0.0380(13) Uani 1 1 d .
C13 C -0.2714(5) 0.1091(2) 0.2315(4) 0.0541(16) Uani 1 1 d .
H13 H -0.2816 0.1415 0.2315 0.065 Uiso 1 1 calc R
C14 C -0.3390(6) 0.0818(3) 0.1737(4) 0.071(2) Uani 1 1 d .
H14 H -0.3943 0.0965 0.1363 0.085 Uiso 1 1 calc R
C15 C -0.3268(5) 0.0341(2) 0.1701(4) 0.0569(17) Uani 1 1 d .
C16 C -0.2467(5) 0.0138(2) 0.2269(4) 0.0566(17) Uani 1 1 d .
H16 H -0.2371 -0.0186 0.2268 0.068 Uiso 1 1 calc R
C17 C -0.1793(5) 0.0405(2) 0.2850(4) 0.0518(16) Uani 1 1 d .
H17 H -0.1252 0.0254 0.3227 0.062 Uiso 1 1 calc R
C18 C -0.3990(7) 0.0053(3) 0.1047(4) 0.082(2) Uani 1 1 d .
H18A H -0.3513 0.0004 0.0565 0.122 Uiso 1 1 calc R
H18B H -0.4720 0.0218 0.0878 0.122 Uiso 1 1 calc R
H18C H -0.4192 -0.0245 0.1285 0.122 Uiso 1 1 calc R
C19 C -0.3088(5) 0.1318(2) 0.5448(4) 0.0500(15) Uani 1 1 d .
C20 C -0.2975(5) 0.0850(2) 0.5145(4) 0.0462(14) Uani 1 1 d .
C21 C -0.1938(5) 0.06439(19) 0.5563(4) 0.0449(14) Uani 1 1 d .
C22 C -0.1412(5) 0.0986(2) 0.6120(4) 0.0470(14) Uani 1 1 d .
C23 C -0.2111(5) 0.14071(19) 0.6046(4) 0.0466(14) Uani 1 1 d .
C24 C -0.4113(5) 0.1649(2) 0.5219(5) 0.088(3) Uani 1 1 d .
H24A H -0.4531 0.1545 0.4709 0.132 Uiso 1 1 calc R
H24B H -0.3794 0.1958 0.5135 0.132 Uiso 1 1 calc R
H24C H -0.4667 0.1657 0.5666 0.132 Uiso 1 1 calc R
C25 C -0.3847(5) 0.0604(2) 0.4538(4) 0.074(2) Uani 1 1 d .
H25A H -0.4488 0.0466 0.4843 0.111 Uiso 1 1 calc R
H25B H -0.3427 0.0362 0.4248 0.111 Uiso 1 1 calc R
H25C H -0.4183 0.0826 0.4136 0.111 Uiso 1 1 calc R
C26 C -0.1516(6) 0.0146(2) 0.5479(4) 0.0680(19) Uani 1 1 d .
H26A H -0.1966 -0.0053 0.5838 0.102 Uiso 1 1 calc R
H26B H -0.0668 0.0127 0.5642 0.102 Uiso 1 1 calc R
H26C H -0.1642 0.0046 0.4904 0.102 Uiso 1 1 calc R
C27 C -0.0348(6) 0.0889(3) 0.6727(4) 0.075(2) Uani 1 1 d .
H27A H 0.0175 0.1159 0.6757 0.113 Uiso 1 1 calc R
H27B H 0.0094 0.0623 0.6534 0.113 Uiso 1 1 calc R
H27C H -0.0636 0.0825 0.7276 0.113 Uiso 1 1 calc R
C28 C -0.1925(6) 0.1849(2) 0.6552(4) 0.075(2) Uani 1 1 d .
H28A H -0.2425 0.1841 0.7029 0.113 Uiso 1 1 calc R
H28B H -0.2141 0.2115 0.6206 0.113 Uiso 1 1 calc R
H28C H -0.1089 0.1873 0.6743 0.113 Uiso 1 1 calc R
C29 C 0.2419(4) 0.14516(19) 0.6439(3) 0.0389(12) Uani 1 1 d .
C30 C 0.3053(4) 0.11121(18) 0.6011(3) 0.0385(13) Uani 1 1 d .
C31 C 0.3988(5) 0.0870(2) 0.6447(4) 0.0536(16) Uani 1 1 d .
H31 H 0.4434 0.0649 0.6163 0.064 Uiso 1 1 calc R
C32 C 0.4260(5) 0.0951(2) 0.7279(4) 0.0581(17) Uani 1 1 d .
H32 H 0.4889 0.0787 0.7556 0.070 Uiso 1 1 calc R
C33 C 0.3602(6) 0.1279(2) 0.7717(4) 0.0607(17) Uani 1 1 d .
H33 H 0.3779 0.1330 0.8289 0.073 Uiso 1 1 calc R
C34 C 0.2691(5) 0.1525(2) 0.7302(4) 0.0555(16) Uani 1 1 d .
H34 H 0.2248 0.1744 0.7594 0.067 Uiso 1 1 calc R
C35 C 0.3106(4) 0.18920(18) 0.3219(4) 0.0399(13) Uani 1 1 d .
C36 C 0.3526(5) 0.21431(19) 0.3916(4) 0.0477(15) Uani 1 1 d .
H36 H 0.3136 0.2118 0.4421 0.057 Uiso 1 1 calc R
C37 C 0.4530(6) 0.2433(2) 0.3865(4) 0.0635(18) Uani 1 1 d .
H37 H 0.4809 0.2603 0.4335 0.076 Uiso 1 1 calc R
C38 C 0.5114(5) 0.2470(2) 0.3127(5) 0.0633(19) Uani 1 1 d .
H38 H 0.5786 0.2665 0.3100 0.076 Uiso 1 1 calc R
C39 C 0.4719(5) 0.2222(2) 0.2429(4) 0.0611(17) Uani 1 1 d .
H39 H 0.5125 0.2244 0.1931 0.073 Uiso 1 1 calc R
C40 C 0.3703(5) 0.1939(2) 0.2477(4) 0.0523(15) Uani 1 1 d .
H40 H 0.3418 0.1776 0.2000 0.063 Uiso 1 1 calc R
C41 C 0.0806(4) 0.18216(19) 0.2431(3) 0.0399(13) Uani 1 1 d .
C42 C 0.0520(5) 0.2285(2) 0.2594(4) 0.0538(16) Uani 1 1 d .
H42 H 0.0827 0.2427 0.3086 0.065 Uiso 1 1 calc R
C43 C -0.0219(6) 0.2537(2) 0.2030(5) 0.069(2) Uani 1 1 d .
H43 H -0.0404 0.2848 0.2143 0.083 Uiso 1 1 calc R
C44 C -0.0676(6) 0.2330(3) 0.1308(5) 0.078(2) Uani 1 1 d .
H44 H -0.1192 0.2499 0.0940 0.093 Uiso 1 1 calc R
C45 C -0.0389(7) 0.1888(3) 0.1128(4) 0.081(2) Uani 1 1 d .
H45 H -0.0695 0.1751 0.0630 0.097 Uiso 1 1 calc R
C46 C 0.0370(6) 0.1632(2) 0.1683(4) 0.0610(18) Uani 1 1 d .
H46 H 0.0585 0.1327 0.1544 0.073 Uiso 1 1 calc R
C47 C 0.2228(5) 0.09662(18) 0.2809(3) 0.0379(12) Uani 1 1 d .
C48 C 0.3428(5) 0.0819(2) 0.2928(4) 0.0495(15) Uani 1 1 d .
H48 H 0.3998 0.1019 0.3188 0.059 Uiso 1 1 calc R
C49 C 0.3779(6) 0.0380(2) 0.2663(4) 0.0653(19) Uani 1 1 d .
H49 H 0.4583 0.0286 0.2745 0.078 Uiso 1 1 calc R
C50 C 0.2945(7) 0.0081(2) 0.2280(5) 0.072(2) Uani 1 1 d .
H50 H 0.3187 -0.0214 0.2103 0.087 Uiso 1 1 calc R
C51 C 0.1759(6) 0.0216(2) 0.2157(4) 0.0564(16) Uani 1 1 d .
H51 H 0.1199 0.0015 0.1889 0.068 Uiso 1 1 calc R
C52 C 0.1397(5) 0.06513(19) 0.2435(3) 0.0465(14) Uani 1 1 d .
H52 H 0.0584 0.0736 0.2371 0.056 Uiso 1 1 calc R
C53 C 0.8303(15) 0.1139(5) 0.9101(8) 0.132(4) Uani 1 1 d .
C54 C 0.9417(15) 0.1219(4) 0.8849(6) 0.123(4) Uani 1 1 d .
H54 H 0.9529 0.1444 0.8435 0.148 Uiso 1 1 calc R
C55 C 1.0431(13) 0.0972(5) 0.9193(9) 0.143(4) Uani 1 1 d .
H55 H 1.1191 0.1009 0.8973 0.171 Uiso 1 1 calc R
C56 C 1.0275(14) 0.0677(5) 0.9852(10) 0.149(5) Uani 1 1 d .
H56 H 1.0935 0.0523 1.0112 0.178 Uiso 1 1 calc R
C57 C 0.9140(17) 0.0612(5) 1.0127(9) 0.164(6) Uani 1 1 d .
H57 H 0.9024 0.0419 1.0589 0.196 Uiso 1 1 calc R
C58 C 0.8139(15) 0.0834(5) 0.9714(9) 0.153(5) Uani 1 1 d .
H58 H 0.7359 0.0766 0.9874 0.184 Uiso 1 1 calc R
C59 C 0.7205(13) 0.1376(5) 0.8716(8) 0.203(7) Uani 1 1 d .
H59A H 0.6800 0.1169 0.8317 0.305 Uiso 1 1 calc R
H59B H 0.7443 0.1657 0.8433 0.305 Uiso 1 1 calc R
H59C H 0.6665 0.1456 0.9150 0.305 Uiso 1 1 calc R
H2 H 0.010(3) 0.0695(13) 0.390(2) 0.007(10) Uiso 1 1 d .
H1 H -0.202(4) 0.1787(15) 0.345(3) 0.030(13) Uiso 1 1 d .

loop_
_atom_site_aniso_label
_atom_site_aniso_U_11
_atom_site_aniso_U_22
_atom_site_aniso_U_33
_atom_site_aniso_U_23
_atom_site_aniso_U_13
_atom_site_aniso_U_12
Rh1 0.02852(19) 0.0313(2) 0.0383(2) -0.00006(19) 0.00230(17) -0.00078(18)
Ru1 0.02669(19) 0.0345(2) 0.0322(2) -0.00093(19) -0.00012(16) -0.00042(18)
S1 0.0404(7) 0.0496(9) 0.0401(8) -0.0082(7) -0.0045(6) 0.0076(7)
S2 0.0370(7) 0.0451(8) 0.0395(8) -0.0044(6) -0.0026(6) 0.0067(6)
P1 0.0330(6) 0.0346(8) 0.0356(8) -0.0014(6) 0.0005(6) 0.0004(6)
C1 0.033(3) 0.036(3) 0.034(3) 0.004(2) 0.001(2) -0.002(2)
C2 0.025(2) 0.042(3) 0.042(3) 0.009(3) -0.004(2) 0.001(2)
C3 0.031(2) 0.033(3) 0.038(3) -0.002(2) 0.004(2) -0.002(2)
C4 0.025(2) 0.027(3) 0.043(3) -0.001(2) 0.002(2) -0.003(2)
C5 0.037(3) 0.034(3) 0.036(3) 0.005(2) 0.004(2) 0.001(2)
C6 0.035(3) 0.042(3) 0.047(3) 0.003(3) -0.003(3) 0.000(3)
C7 0.056(4) 0.039(3) 0.054(4) -0.006(3) -0.005(3) -0.004(3)
C8 0.069(4) 0.037(3) 0.045(4) -0.002(3) 0.000(3) 0.005(3)
C9 0.045(3) 0.042(4) 0.085(5) -0.003(3) 0.007(3) 0.012(3)
C10 0.035(3) 0.037(3) 0.077(5) -0.003(3) -0.003(3) -0.001(3)
C11 0.082(5) 0.045(4) 0.082(5) -0.011(4) -0.004(4) 0.013(4)
C12 0.031(3) 0.046(3) 0.037(3) -0.001(3) -0.003(2) -0.005(2)
C13 0.057(4) 0.048(4) 0.055(4) -0.005(3) -0.020(3) -0.002(3)
C14 0.070(4) 0.074(5) 0.066(5) 0.002(4) -0.032(4) -0.013(4)
C15 0.054(4) 0.069(5) 0.046(4) -0.012(3) -0.006(3) -0.017(3)
C16 0.057(4) 0.047(4) 0.066(4) -0.018(3) 0.000(3) -0.012(3)
C17 0.050(3) 0.046(4) 0.058(4) -0.005(3) -0.011(3) -0.002(3)
C18 0.087(5) 0.090(6) 0.065(5) -0.018(4) -0.015(4) -0.033(4)
C19 0.037(3) 0.045(4) 0.070(4) 0.002(3) 0.023(3) -0.002(3)
C20 0.037(3) 0.049(4) 0.054(4) 0.002(3) 0.017(3) -0.007(3)
C21 0.053(3) 0.035(3) 0.048(4) 0.005(3) 0.011(3) -0.007(3)
C22 0.048(3) 0.051(4) 0.044(3) 0.008(3) 0.011(3) -0.010(3)
C23 0.055(3) 0.036(3) 0.051(4) -0.002(3) 0.028(3) -0.010(3)
C24 0.041(3) 0.071(5) 0.153(8) 0.024(5) 0.026(4) 0.012(3)
C25 0.053(4) 0.087(5) 0.083(5) -0.016(4) 0.005(4) -0.032(4)
C26 0.087(5) 0.037(4) 0.082(5) 0.008(3) 0.030(4) 0.004(3)
C27 0.082(5) 0.089(6) 0.053(4) 0.023(4) -0.009(4) -0.010(4)
C28 0.097(5) 0.058(4) 0.074(5) -0.025(4) 0.030(4) -0.020(4)
C29 0.033(2) 0.048(3) 0.034(3) 0.000(3) -0.004(2) -0.008(3)
C30 0.034(3) 0.045(3) 0.037(3) 0.002(2) -0.001(2) -0.010(2)
C31 0.047(3) 0.055(4) 0.058(4) 0.009(3) -0.012(3) 0.006(3)
C32 0.049(3) 0.067(4) 0.056(4) 0.014(3) -0.018(3) 0.008(3)
C33 0.069(4) 0.074(5) 0.037(3) -0.001(3) -0.012(3) 0.002(4)
C34 0.058(4) 0.060(4) 0.047(4) -0.009(3) -0.009(3) 0.001(3)
C35 0.034(3) 0.039(3) 0.047(3) 0.003(3) 0.003(3) -0.001(2)
C36 0.047(3) 0.051(4) 0.045(4) -0.003(3) 0.002(3) -0.016(3)
C37 0.060(4) 0.062(4) 0.067(5) 0.001(4) -0.011(4) -0.023(3)
C38 0.047(3) 0.063(4) 0.079(5) 0.019(4) -0.003(4) -0.018(3)
C39 0.051(3) 0.073(5) 0.062(5) 0.016(4) 0.021(3) -0.006(3)
C40 0.050(3) 0.057(4) 0.051(4) 0.002(3) 0.013(3) -0.005(3)
C41 0.038(3) 0.043(3) 0.039(3) 0.005(3) 0.003(2) 0.000(2)
C42 0.064(4) 0.048(4) 0.049(4) 0.004(3) 0.005(3) 0.012(3)
C43 0.082(5) 0.058(4) 0.069(5) 0.015(4) 0.019(4) 0.022(4)
C44 0.071(5) 0.092(6) 0.070(5) 0.032(5) -0.011(4) 0.012(4)
C45 0.104(6) 0.078(6) 0.056(5) 0.010(4) -0.033(4) -0.005(5)
C46 0.074(4) 0.056(4) 0.051(4) 0.000(3) -0.016(3) -0.005(3)
C47 0.043(3) 0.039(3) 0.033(3) 0.000(2) 0.010(2) 0.002(3)
C48 0.042(3) 0.057(4) 0.049(4) -0.006(3) 0.005(3) 0.007(3)
C49 0.054(4) 0.059(4) 0.083(5) -0.009(4) 0.010(4) 0.020(3)
C50 0.084(5) 0.049(4) 0.086(6) -0.012(4) 0.017(4) 0.017(4)
C51 0.066(4) 0.050(4) 0.053(4) -0.012(3) 0.004(3) -0.006(3)
C52 0.052(3) 0.048(4) 0.041(3) -0.006(3) 0.007(3) -0.001(3)
C53 0.172(13) 0.139(11) 0.087(9) -0.024(8) 0.041(9) -0.019(10)
C54 0.178(12) 0.125(9) 0.066(6) -0.002(6) 0.004(8) -0.035(10)
C55 0.164(12) 0.152(12) 0.111(10) -0.014(8) 0.003(9) -0.050(10)
C56 0.155(12) 0.134(11) 0.153(13) 0.025(9) -0.028(10) -0.031(9)
C57 0.205(16) 0.160(13) 0.126(11) 0.028(9) 0.007(12) -0.069(13)
C58 0.187(14) 0.157(12) 0.119(11) 0.025(9) 0.045(10) -0.034(11)
C59 0.203(14) 0.272(19) 0.135(12) -0.024(11) 0.013(11) 0.105(14)

loop_
_atom_type_symbol
_atom_type_description
_atom_type_scat_dispersion_real
_atom_type_scat_dispersion_imag
_atom_type_scat_source
C C 0.0033 0.0016 'International Tables Vol C Tables 4.2.6.8 and 6.1.1.4'
H H 0.0000 0.0000 'International Tables Vol C Tables 4.2.6.8 and 6.1.1.4'
P P 0.1023 0.0942 'International Tables Vol C Tables 4.2.6.8 and 6.1.1.4'
S S 0.1246 0.1234 'International Tables Vol C Tables 4.2.6.8 and 6.1.1.4'
Ru Ru -1.2594 0.8363 'International Tables Vol C Tables 4.2.6.8 and 6.1.1.4'
Rh Rh -1.1178 0.9187 'International Tables Vol C Tables 4.2.6.8 and 6.1.1.4'

loop_
_geom_angle_atom_site_label_1
_geom_angle_atom_site_label_2
_geom_angle_atom_site_label_3
_geom_angle
C4 Rh1 C3 38.56(17)
C4 Rh1 C2 66.6(2)
C3 Rh1 C2 38.97(19)
C4 Rh1 C23 157.8(2)
C3 Rh1 C23 163.6(2)
C2 Rh1 C23 130.8(2)
C4 Rh1 C22 122.7(2)
C3 Rh1 C22 153.6(2)
C2 Rh1 C22 167.4(2)
C23 Rh1 C22 37.9(2)
C4 Rh1 C21 107.9(2)
C3 Rh1 C21 119.8(2)
C2 Rh1 C21 152.4(2)
C23 Rh1 C21 63.6(2)
C22 Rh1 C21 37.7(2)
C4 Rh1 C19 159.2(2)
C3 Rh1 C19 127.2(2)
C2 Rh1 C19 112.0(2)
C23 Rh1 C19 37.8(2)
C22 Rh1 C19 62.8(2)
C21 Rh1 C19 63.0(2)
C4 Rh1 C20 123.6(2)
C3 Rh1 C20 108.6(2)
C2 Rh1 C20 120.9(2)
C23 Rh1 C20 63.5(2)
C22 Rh1 C20 62.9(2)
C21 Rh1 C20 37.7(2)
C19 Rh1 C20 37.7(2)
C4 Rh1 C1 72.34(19)
C3 Rh1 C1 67.26(18)
C2 Rh1 C1 37.87(18)
C23 Rh1 C1 112.09(19)
C22 Rh1 C1 132.91(19)
C21 Rh1 C1 169.38(19)
C19 Rh1 C1 120.2(2)
C20 Rh1 C1 150.89(19)
C4 Rh1 Ru1 46.40(13)
C3 Rh1 Ru1 73.48(12)
C2 Rh1 Ru1 73.44(13)
C23 Rh1 Ru1 119.14(15)
C22 Rh1 Ru1 106.19(14)
C21 Rh1 Ru1 123.73(15)
C19 Rh1 Ru1 154.40(16)
C20 Rh1 Ru1 160.36(15)
C1 Rh1 Ru1 48.53(12)
C4 Ru1 C1 78.6(2)
C4 Ru1 P1 80.45(15)
C1 Ru1 P1 92.99(15)
C4 Ru1 S1 140.88(15)
C1 Ru1 S1 93.87(15)
P1 Ru1 S1 138.60(5)
C4 Ru1 S2 101.48(15)
C1 Ru1 S2 179.07(15)
P1 Ru1 S2 87.93(5)
S1 Ru1 S2 85.50(5)
C4 Ru1 Rh1 51.16(14)
C1 Ru1 Rh1 53.31(13)
P1 Ru1 Rh1 122.57(4)
S1 Ru1 Rh1 93.56(4)
S2 Ru1 Rh1 126.01(4)
C29 S1 Ru1 106.67(19)
C30 S2 Ru1 106.99(19)
C47 P1 C35 103.0(2)
C47 P1 C41 106.4(2)
C35 P1 C41 98.5(2)
C47 P1 Ru1 114.19(17)
C35 P1 Ru1 114.34(19)
C41 P1 Ru1 118.26(18)
C2 C1 C5 117.9(4)
C2 C1 Ru1 113.3(4)
C5 C1 Ru1 128.8(3)
C2 C1 Rh1 68.5(3)
C5 C1 Rh1 122.5(3)
Ru1 C1 Rh1 78.16(16)
C1 C2 C3 116.1(4)
C1 C2 Rh1 73.6(3)
C3 C2 Rh1 70.8(3)
C1 C2 H1 126(3)
C3 C2 H1 118(3)
Rh1 C2 H1 122(3)
C4 C3 C2 110.8(4)
C4 C3 C12 125.6(5)
C2 C3 C12 123.6(4)
C4 C3 Rh1 69.5(3)
C2 C3 Rh1 70.2(3)
C12 C3 Rh1 125.5(3)
C3 C4 Ru1 119.5(4)
C3 C4 Rh1 71.9(3)
Ru1 C4 Rh1 82.44(19)
C3 C4 H2 116(2)
Ru1 C4 H2 124(2)
Rh1 C4 H2 123(2)
C6 C5 C10 115.7(5)
C6 C5 C1 121.4(4)
C10 C5 C1 122.9(5)
C5 C6 C7 121.6(5)
C5 C6 H6 119.2
C7 C6 H6 119.2
C8 C7 C6 121.8(5)
C8 C7 H7 119.1
C6 C7 H7 119.1
C7 C8 C9 117.3(5)
C7 C8 C11 121.0(5)
C9 C8 C11 121.7(6)
C8 C9 C10 121.5(5)
C8 C9 H9 119.2
C10 C9 H9 119.2
C9 C10 C5 122.0(5)
C9 C10 H10 119.0
C5 C10 H10 119.0
C8 C11 H11A 109.5
C8 C11 H11B 109.5
H11A C11 H11B 109.5
C8 C11 H11C 109.5
H11A C11 H11C 109.5
H11B C11 H11C 109.5
C13 C12 C17 116.2(5)
C13 C12 C3 122.0(5)
C17 C12 C3 121.8(5)
C12 C13 C14 120.8(6)
C12 C13 H13 119.6
C14 C13 H13 119.6
C15 C14 C13 122.2(6)
C15 C14 H14 118.9
C13 C14 H14 118.9
C16 C15 C14 117.2(5)
C16 C15 C18 121.7(6)
C14 C15 C18 121.1(6)
C15 C16 C17 121.2(6)
C15 C16 H16 119.4
C17 C16 H16 119.4
C16 C17 C12 122.4(6)
C16 C17 H17 118.8
C12 C17 H17 118.8
C15 C18 H18A 109.5
C15 C18 H18B 109.5
H18A C18 H18B 109.5
C15 C18 H18C 109.5
H18A C18 H18C 109.5
H18B C18 H18C 109.5
C20 C19 C23 108.4(5)
C20 C19 C24 125.7(6)
C23 C19 C24 125.8(6)
C20 C19 Rh1 70.9(3)
C23 C19 Rh1 70.8(3)
C24 C19 Rh1 127.1(4)
C19 C20 C21 108.1(5)
C19 C20 C25 126.1(5)
C21 C20 C25 125.6(6)
C19 C20 Rh1 71.3(3)
C21 C20 Rh1 71.2(3)
C25 C20 Rh1 126.5(4)
C20 C21 C22 107.6(5)
C20 C21 C26 126.5(5)
C22 C21 C26 125.8(5)
C20 C21 Rh1 71.1(3)
C22 C21 Rh1 70.9(3)
C26 C21 Rh1 126.4(4)
C23 C22 C21 108.8(5)
C23 C22 C27 127.4(6)
C21 C22 C27 123.6(6)
C23 C22 Rh1 71.0(3)
C21 C22 Rh1 71.4(3)
C27 C22 Rh1 127.3(4)
C22 C23 C19 107.1(5)
C22 C23 C28 126.9(6)
C19 C23 C28 125.8(6)
C22 C23 Rh1 71.0(3)
C19 C23 Rh1 71.5(3)
C28 C23 Rh1 126.6(4)
C19 C24 H24A 109.5
C19 C24 H24B 109.5
H24A C24 H24B 109.5
C19 C24 H24C 109.5
H24A C24 H24C 109.5
H24B C24 H24C 109.5
C20 C25 H25A 109.5
C20 C25 H25B 109.5
H25A C25 H25B 109.5
C20 C25 H25C 109.5
H25A C25 H25C 109.5
H25B C25 H25C 109.5
C21 C26 H26A 109.5
C21 C26 H26B 109.5
H26A C26 H26B 109.5
C21 C26 H26C 109.5
H26A C26 H26C 109.5
H26B C26 H26C 109.5
C22 C27 H27A 109.5
C22 C27 H27B 109.5
H27A C27 H27B 109.5
C22 C27 H27C 109.5
H27A C27 H27C 109.5
H27B C27 H27C 109.5
C23 C28 H28A 109.5
C23 C28 H28B 109.5
H28A C28 H28B 109.5
C23 C28 H28C 109.5
H28A C28 H28C 109.5
H28B C28 H28C 109.5
C30 C29 C34 119.5(5)
C30 C29 S1 120.1(4)
C34 C29 S1 120.4(5)
C29 C30 C31 118.6(5)
C29 C30 S2 119.8(4)
C31 C30 S2 121.6(5)
C32 C31 C30 121.3(6)
C32 C31 H31 119.3
C30 C31 H31 119.3
C31 C32 C33 120.3(5)
C31 C32 H32 119.8
C33 C32 H32 119.8
C32 C33 C34 119.5(6)
C32 C33 H33 120.2
C34 C33 H33 120.2
C33 C34 C29 120.6(6)
C33 C34 H34 119.7
C29 C34 H34 119.7
C36 C35 C40 118.5(5)
C36 C35 P1 120.7(4)
C40 C35 P1 120.8(4)
C35 C36 C37 120.0(6)
C35 C36 H36 120.0
C37 C36 H36 120.0
C38 C37 C36 120.5(6)
C38 C37 H37 119.8
C36 C37 H37 119.8
C37 C38 C39 120.6(6)
C37 C38 H38 119.7
C39 C38 H38 119.7
C38 C39 C40 118.9(6)
C38 C39 H39 120.6
C40 C39 H39 120.6
C35 C40 C39 121.5(6)
C35 C40 H40 119.2
C39 C40 H40 119.2
C46 C41 C42 117.7(5)
C46 C41 P1 126.9(5)
C42 C41 P1 115.4(4)
C41 C42 C43 120.5(6)
C41 C42 H42 119.8
C43 C42 H42 119.8
C44 C43 C42 120.2(7)
C44 C43 H43 119.9
C42 C43 H43 119.9
C45 C44 C43 120.4(7)
C45 C44 H44 119.8
C43 C44 H44 119.8
C44 C45 C46 120.1(7)
C44 C45 H45 120.0
C46 C45 H45 120.0
C41 C46 C45 121.1(6)
C41 C46 H46 119.5
C45 C46 H46 119.5
C52 C47 C48 117.7(5)
C52 C47 P1 121.8(4)
C48 C47 P1 120.0(4)
C47 C48 C49 120.7(6)
C47 C48 H48 119.6
C49 C48 H48 119.6
C50 C49 C48 120.3(6)
C50 C49 H49 119.9
C48 C49 H49 119.9
C51 C50 C49 120.2(6)
C51 C50 H50 119.9
C49 C50 H50 119.9
C50 C51 C52 119.7(6)
C50 C51 H51 120.1
C52 C51 H51 120.1
C47 C52 C51 121.3(5)
C47 C52 H52 119.4
C51 C52 H52 119.4
C58 C53 C54 119.6(15)
C58 C53 C59 117.5(16)
C54 C53 C59 122.9(14)
C53 C54 C55 121.7(12)
C53 C54 H54 119.2
C55 C54 H54 119.2
C56 C55 C54 118.6(13)
C56 C55 H55 120.7
C54 C55 H55 120.7
C55 C56 C57 119.0(14)
C55 C56 H56 120.5
C57 C56 H56 120.5
C58 C57 C56 120.3(14)
C58 C57 H57 119.9
C56 C57 H57 119.9
C53 C58 C57 120.4(15)
C53 C58 H58 119.8
C57 C58 H58 119.8
C53 C59 H59A 109.5
C53 C59 H59B 109.5
H59A C59 H59B 109.5
C53 C59 H59C 109.5
H59A C59 H59C 109.5
H59B C59 H59C 109.5

loop_
_geom_bond_atom_site_label_1
_geom_bond_atom_site_label_2
_geom_bond_distance
Rh1 C4 2.128(5)
Rh1 C3 2.160(5)
Rh1 C2 2.152(5)
Rh1 C23 2.196(5)
Rh1 C22 2.196(6)
Rh1 C21 2.202(5)
Rh1 C19 2.205(5)
Rh1 C20 2.201(5)
Rh1 C1 2.219(5)
Rh1 Ru1 2.7084(8)
Ru1 C4 1.978(5)
Ru1 C1 2.074(5)
Ru1 P1 2.2983(16)
Ru1 S1 2.3039(15)
Ru1 S2 2.3267(14)
S1 C29 1.761(5)
S2 C30 1.742(5)
P1 C47 1.838(5)
P1 C35 1.834(5)
P1 C41 1.839(5)
C1 C2 1.420(7)
C1 C5 1.495(7)
C2 C3 1.439(7)
C2 H1 0.89(4)
C3 C4 1.416(6)
C3 C12 1.495(7)
C4 H2 0.92(4)
C5 C6 1.393(7)
C5 C10 1.396(7)
C6 C7 1.382(7)
C6 H6 0.9300
C7 C8 1.372(8)
C7 H7 0.9300
C8 C9 1.372(8)
C8 C11 1.518(8)
C9 C10 1.379(7)
C9 H9 0.9300
C10 H10 0.9300
C11 H11A 0.9600
C11 H11B 0.9600
C11 H11C 0.9600
C12 C13 1.381(7)
C12 C17 1.379(7)
C13 C14 1.392(8)
C13 H13 0.9300
C14 C15 1.368(9)
C14 H14 0.9300
C15 C16 1.361(8)
C15 C18 1.518(8)
C16 C17 1.384(7)
C16 H16 0.9300
C17 H17 0.9300
C18 H18A 0.9600
C18 H18B 0.9600
C18 H18C 0.9600
C19 C20 1.425(8)
C19 C23 1.425(8)
C19 C24 1.505(8)
C20 C21 1.422(7)
C20 C25 1.502(8)
C21 C22 1.422(7)
C21 C26 1.502(7)
C22 C23 1.428(8)
C22 C27 1.508(8)
C23 C28 1.501(8)
C24 H24A 0.9600
C24 H24B 0.9600
C24 H24C 0.9600
C25 H25A 0.9600
C25 H25B 0.9600
C25 H25C 0.9600
C26 H26A 0.9600
C26 H26B 0.9600
C26 H26C 0.9600
C27 H27A 0.9600
C27 H27B 0.9600
C27 H27C 0.9600
C28 H28A 0.9600
C28 H28B 0.9600
C28 H28C 0.9600
C29 C30 1.391(7)
C29 C34 1.403(7)
C30 C31 1.397(7)
C31 C32 1.359(8)
C31 H31 0.9300
C32 C33 1.389(8)
C32 H32 0.9300
C33 C34 1.371(8)
C33 H33 0.9300
C34 H34 0.9300
C35 C36 1.379(7)
C35 C40 1.383(7)
C36 C37 1.389(7)
C36 H36 0.9300
C37 C38 1.368(9)
C37 H37 0.9300
C38 C39 1.365(9)
C38 H38 0.9300
C39 C40 1.388(8)
C39 H39 0.9300
C40 H40 0.9300
C41 C46 1.370(7)
C41 C42 1.384(7)
C42 C43 1.382(8)
C42 H42 0.9300
C43 C44 1.362(9)
C43 H43 0.9300
C44 C45 1.335(10)
C44 H44 0.9300
C45 C46 1.393(8)
C45 H45 0.9300
C46 H46 0.9300
C47 C52 1.395(7)
C47 C48 1.394(7)
C48 C49 1.382(8)
C48 H48 0.9300
C49 C50 1.375(9)
C49 H49 0.9300
C50 C51 1.370(9)
C50 H50 0.9300
C51 C52 1.383(8)
C51 H51 0.9300
C52 H52 0.9300
C53 C58 1.323(14)
C53 C54 1.332(14)
C53 C59 1.493(15)
C54 C55 1.410(15)
C54 H54 0.9300
C55 C56 1.358(15)
C55 H55 0.9300
C56 C57 1.360(16)
C56 H56 0.9300
C57 C58 1.407(16)
C57 H57 0.9300
C58 H58 0.9300
C59 H59A 0.9600
C59 H59B 0.9600
C59 H59C 0.9600

loop_
_geom_torsion_atom_site_label_1
_geom_torsion_atom_site_label_2
_geom_torsion_atom_site_label_3
_geom_torsion_atom_site_label_4
_geom_torsion
C3 Rh1 Ru1 C4 -32.4(2)
C2 Rh1 Ru1 C4 -73.2(2)
C23 Rh1 Ru1 C4 158.9(3)
C22 Rh1 Ru1 C4 120.0(2)
C21 Rh1 Ru1 C4 82.8(3)
C19 Rh1 Ru1 C4 -179.6(4)
C20 Rh1 Ru1 C4 66.6(5)
C1 Rh1 Ru1 C4 -106.4(3)
C4 Rh1 Ru1 C1 106.4(3)
C3 Rh1 Ru1 C1 74.0(2)
C2 Rh1 Ru1 C1 33.2(2)
C23 Rh1 Ru1 C1 -94.7(2)
C22 Rh1 Ru1 C1 -133.6(2)
C21 Rh1 Ru1 C1 -170.8(3)
C19 Rh1 Ru1 C1 -73.2(4)
C20 Rh1 Ru1 C1 173.0(5)
C4 Rh1 Ru1 P1 39.91(19)
C3 Rh1 Ru1 P1 7.47(14)
C2 Rh1 Ru1 P1 -33.26(16)
C23 Rh1 Ru1 P1 -161.20(17)
C22 Rh1 Ru1 P1 159.90(17)
C21 Rh1 Ru1 P1 122.70(18)
C19 Rh1 Ru1 P1 -139.7(4)
C20 Rh1 Ru1 P1 106.5(5)
C1 Rh1 Ru1 P1 -66.51(18)
C4 Rh1 Ru1 S1 -161.41(19)
C3 Rh1 Ru1 S1 166.15(14)
C2 Rh1 Ru1 S1 125.42(16)
C23 Rh1 Ru1 S1 -2.52(17)
C22 Rh1 Ru1 S1 -41.42(17)
C21 Rh1 Ru1 S1 -78.62(18)
C19 Rh1 Ru1 S1 19.0(4)
C20 Rh1 Ru1 S1 -94.8(5)
C1 Rh1 Ru1 S1 92.18(18)
C4 Rh1 Ru1 S2 -74.38(19)
C3 Rh1 Ru1 S2 -106.82(14)
C2 Rh1 Ru1 S2 -147.55(16)
C23 Rh1 Ru1 S2 84.51(17)
C22 Rh1 Ru1 S2 45.61(17)
C21 Rh1 Ru1 S2 8.41(19)
C19 Rh1 Ru1 S2 106.0(4)
C20 Rh1 Ru1 S2 -7.8(5)
C1 Rh1 Ru1 S2 179.20(18)
C4 Ru1 S1 C29 94.6(3)
C1 Ru1 S1 C29 171.2(2)
P1 Ru1 S1 C29 -89.84(19)
S2 Ru1 S1 C29 -8.12(18)
Rh1 Ru1 S1 C29 117.76(18)
C4 Ru1 S2 C30 -134.9(2)
C1 Ru1 S2 C30 -42(9)
P1 Ru1 S2 C30 145.33(18)
S1 Ru1 S2 C30 6.24(18)
Rh1 Ru1 S2 C30 -84.91(18)
C4 Ru1 P1 C47 -55.1(2)
C1 Ru1 P1 C47 -133.0(2)
S1 Ru1 P1 C47 127.68(19)
S2 Ru1 P1 C47 46.86(18)
Rh1 Ru1 P1 C47 -85.59(18)
C4 Ru1 P1 C35 -173.5(2)
C1 Ru1 P1 C35 108.6(2)
S1 Ru1 P1 C35 9.3(2)
S2 Ru1 P1 C35 -71.47(19)
Rh1 Ru1 P1 C35 156.07(18)
C4 Ru1 P1 C41 71.3(2)
C1 Ru1 P1 C41 -6.6(2)
S1 Ru1 P1 C41 -105.9(2)
S2 Ru1 P1 C41 173.3(2)
Rh1 Ru1 P1 C41 40.8(2)
C4 Ru1 C1 C2 -10.5(4)
P1 Ru1 C1 C2 69.2(4)
S1 Ru1 C1 C2 -151.7(4)
S2 Ru1 C1 C2 -104(9)
Rh1 Ru1 C1 C2 -60.1(3)
C4 Ru1 C1 C5 172.1(5)
P1 Ru1 C1 C5 -108.3(4)
S1 Ru1 C1 C5 30.8(4)
S2 Ru1 C1 C5 79(9)
Rh1 Ru1 C1 C5 122.4(5)
C4 Ru1 C1 Rh1 49.67(17)
P1 Ru1 C1 Rh1 129.29(11)
S1 Ru1 C1 Rh1 -91.56(11)
S2 Ru1 C1 Rh1 -44(9)
C4 Rh1 C1 C2 74.3(3)
C3 Rh1 C1 C2 33.5(3)
C23 Rh1 C1 C2 -128.8(3)
C22 Rh1 C1 C2 -167.1(3)
C21 Rh1 C1 C2 167.3(10)
C19 Rh1 C1 C2 -87.5(4)
C20 Rh1 C1 C2 -54.0(5)
Ru1 Rh1 C1 C2 121.1(3)
C4 Rh1 C1 C5 -175.5(4)
C3 Rh1 C1 C5 143.6(4)
C2 Rh1 C1 C5 110.2(5)
C23 Rh1 C1 C5 -18.7(4)
C22 Rh1 C1 C5 -57.0(5)
C21 Rh1 C1 C5 -82.5(12)
C19 Rh1 C1 C5 22.7(5)
C20 Rh1 C1 C5 56.1(6)
Ru1 Rh1 C1 C5 -128.7(4)
C4 Rh1 C1 Ru1 -46.80(16)
C3 Rh1 C1 Ru1 -87.65(18)
C2 Rh1 C1 Ru1 -121.1(3)
C23 Rh1 C1 Ru1 110.0(2)
C22 Rh1 C1 Ru1 71.7(3)
C21 Rh1 C1 Ru1 46.2(11)
C19 Rh1 C1 Ru1 151.4(2)
C20 Rh1 C1 Ru1 -175.2(3)
C5 C1 C2 C3 -174.7(4)
Ru1 C1 C2 C3 7.5(6)
Rh1 C1 C2 C3 -58.3(4)
C5 C1 C2 Rh1 -116.4(4)
Ru1 C1 C2 Rh1 65.8(3)
C4 Rh1 C2 C1 -91.1(3)
C3 Rh1 C2 C1 -126.0(4)
C23 Rh1 C2 C1 72.5(4)
C22 Rh1 C2 C1 48.2(10)
C21 Rh1 C2 C1 -175.0(4)
C19 Rh1 C2 C1 111.5(3)
C20 Rh1 C2 C1 152.7(3)
Ru1 Rh1 C2 C1 -42.0(3)
C4 Rh1 C2 C3 35.0(3)
C23 Rh1 C2 C3 -161.5(3)
C22 Rh1 C2 C3 174.2(8)
C21 Rh1 C2 C3 -49.0(5)
C19 Rh1 C2 C3 -122.5(3)
C20 Rh1 C2 C3 -81.3(3)
C1 Rh1 C2 C3 126.0(4)
Ru1 Rh1 C2 C3 84.0(2)
C1 C2 C3 C4 2.1(6)
Rh1 C2 C3 C4 -57.7(4)
C1 C2 C3 C12 179.9(5)
Rh1 C2 C3 C12 120.1(5)
C1 C2 C3 Rh1 59.8(4)
C2 Rh1 C3 C4 122.5(4)
C23 Rh1 C3 C4 -179(21)
C22 Rh1 C3 C4 -54.7(5)
C21 Rh1 C3 C4 -81.3(3)
C19 Rh1 C3 C4 -158.6(3)
C20 Rh1 C3 C4 -121.0(3)
C1 Rh1 C3 C4 89.9(3)
Ru1 Rh1 C3 C4 38.5(3)
C4 Rh1 C3 C2 -122.5(4)
C23 Rh1 C3 C2 58.6(7)
C22 Rh1 C3 C2 -177.2(4)
C21 Rh1 C3 C2 156.2(3)
C19 Rh1 C3 C2 79.0(3)
C20 Rh1 C3 C2 116.6(3)
C1 Rh1 C3 C2 -32.6(3)
Ru1 Rh1 C3 C2 -83.9(3)
C4 Rh1 C3 C12 119.8(5)
C2 Rh1 C3 C12 -117.8(5)
C23 Rh1 C3 C12 -59.2(9)
C22 Rh1 C3 C12 65.1(6)
C21 Rh1 C3 C12 38.5(5)
C19 Rh1 C3 C12 -38.8(5)
C20 Rh1 C3 C12 -1.2(5)
C1 Rh1 C3 C12 -150.3(5)
Ru1 Rh1 C3 C12 158.3(4)
C2 C3 C4 Ru1 -11.8(6)
C12 C3 C4 Ru1 170.4(4)
Rh1 C3 C4 Ru1 -69.9(3)
C2 C3 C4 Rh1 58.1(4)
C12 C3 C4 Rh1 -119.7(5)
C1 Ru1 C4 C3 12.6(4)
P1 Ru1 C4 C3 -82.5(4)
S1 Ru1 C4 C3 94.6(4)
S2 Ru1 C4 C3 -168.4(4)
Rh1 Ru1 C4 C3 64.3(4)
C1 Ru1 C4 Rh1 -51.70(17)
P1 Ru1 C4 Rh1 -146.75(14)
S1 Ru1 C4 Rh1 30.3(3)
S2 Ru1 C4 Rh1 127.35(11)
C2 Rh1 C4 C3 -35.3(3)
C23 Rh1 C4 C3 179.2(4)
C22 Rh1 C4 C3 154.4(3)
C21 Rh1 C4 C3 115.7(3)
C19 Rh1 C4 C3 55.1(7)
C20 Rh1 C4 C3 77.3(3)
C1 Rh1 C4 C3 -75.4(3)
Ru1 Rh1 C4 C3 -124.4(3)
C3 Rh1 C4 Ru1 124.4(3)
C2 Rh1 C4 Ru1 89.1(2)
C23 Rh1 C4 Ru1 -56.4(5)
C22 Rh1 C4 Ru1 -81.2(2)
C21 Rh1 C4 Ru1 -119.88(19)
C19 Rh1 C4 Ru1 179.5(5)
C20 Rh1 C4 Ru1 -158.28(19)
C1 Rh1 C4 Ru1 48.96(17)
C2 C1 C5 C6 -153.4(5)
Ru1 C1 C5 C6 23.9(7)
Rh1 C1 C5 C6 125.5(5)
C2 C1 C5 C10 26.6(8)
Ru1 C1 C5 C10 -156.1(4)
Rh1 C1 C5 C10 -54.6(7)
C10 C5 C6 C7 0.8(8)
C1 C5 C6 C7 -179.2(5)
C5 C6 C7 C8 -0.6(9)
C6 C7 C8 C9 0.7(9)
C6 C7 C8 C11 -179.3(6)
C7 C8 C9 C10 -1.0(10)
C11 C8 C9 C10 179.0(6)
C8 C9 C10 C5 1.2(10)
C6 C5 C10 C9 -1.1(9)
C1 C5 C10 C9 179.0(5)
C4 C3 C12 C13 -165.4(5)
C2 C3 C12 C13 17.1(8)
Rh1 C3 C12 C13 105.6(6)
C4 C3 C12 C17 11.1(8)
C2 C3 C12 C17 -166.4(5)
Rh1 C3 C12 C17 -77.9(6)
C17 C12 C13 C14 0.1(9)
C3 C12 C13 C14 176.8(6)
C12 C13 C14 C15 -0.8(11)
C13 C14 C15 C16 1.3(11)
C13 C14 C15 C18 -178.2(6)
C14 C15 C16 C17 -1.0(10)
C18 C15 C16 C17 178.5(6)
C15 C16 C17 C12 0.3(10)
C13 C12 C17 C16 0.2(9)
C3 C12 C17 C16 -176.5(5)
C4 Rh1 C19 C20 30.9(8)
C3 Rh1 C19 C20 70.9(4)
C2 Rh1 C19 C20 112.6(4)
C23 Rh1 C19 C20 -118.3(5)
C22 Rh1 C19 C20 -80.1(4)
C21 Rh1 C19 C20 -37.5(3)
C1 Rh1 C19 C20 154.0(3)
Ru1 Rh1 C19 C20 -149.8(3)
C4 Rh1 C19 C23 149.3(5)
C3 Rh1 C19 C23 -170.8(3)
C2 Rh1 C19 C23 -129.0(3)
C22 Rh1 C19 C23 38.3(3)
C21 Rh1 C19 C23 80.9(3)
C20 Rh1 C19 C23 118.3(5)
C1 Rh1 C19 C23 -87.6(4)
Ru1 Rh1 C19 C23 -31.5(6)
C4 Rh1 C19 C24 -89.9(8)
C3 Rh1 C19 C24 -49.9(7)
C2 Rh1 C19 C24 -8.2(6)
C23 Rh1 C19 C24 120.8(7)
C22 Rh1 C19 C24 159.1(7)
C21 Rh1 C19 C24 -158.3(7)
C20 Rh1 C19 C24 -120.8(7)
C1 Rh1 C19 C24 33.2(7)
Ru1 Rh1 C19 C24 89.3(7)
C23 C19 C20 C21 1.0(6)
C24 C19 C20 C21 -175.3(6)
Rh1 C19 C20 C21 62.1(4)
C23 C19 C20 C25 176.8(5)
C24 C19 C20 C25 0.5(10)
Rh1 C19 C20 C25 -122.1(6)
C23 C19 C20 Rh1 -61.1(4)
C24 C19 C20 Rh1 122.6(6)
C4 Rh1 C20 C19 -167.3(3)
C3 Rh1 C20 C19 -127.4(3)
C2 Rh1 C20 C19 -86.5(4)
C23 Rh1 C20 C19 37.1(3)
C22 Rh1 C20 C19 79.8(4)
C21 Rh1 C20 C19 117.5(5)
C1 Rh1 C20 C19 -51.1(6)
Ru1 Rh1 C20 C19 139.8(4)
C4 Rh1 C20 C21 75.2(4)
C3 Rh1 C20 C21 115.1(3)
C2 Rh1 C20 C21 156.1(3)
C23 Rh1 C20 C21 -80.4(4)
C22 Rh1 C20 C21 -37.7(3)
C19 Rh1 C20 C21 -117.5(5)
C1 Rh1 C20 C21 -168.5(4)
Ru1 Rh1 C20 C21 22.3(7)
C4 Rh1 C20 C25 -45.8(6)
C3 Rh1 C20 C25 -5.9(6)
C2 Rh1 C20 C25 35.1(6)
C23 Rh1 C20 C25 158.7(6)
C22 Rh1 C20 C25 -158.6(6)
C21 Rh1 C20 C25 -120.9(7)
C19 Rh1 C20 C25 121.6(7)
C1 Rh1 C20 C25 70.5(7)
Ru1 Rh1 C20 C25 -98.6(6)
C19 C20 C21 C22 -0.3(6)
C25 C20 C21 C22 -176.1(5)
Rh1 C20 C21 C22 61.8(4)
C19 C20 C21 C26 176.0(6)
C25 C20 C21 C26 0.2(9)
Rh1 C20 C21 C26 -121.8(6)
C19 C20 C21 Rh1 -62.2(4)
C25 C20 C21 Rh1 122.0(6)
C4 Rh1 C21 C20 -122.2(3)
C3 Rh1 C21 C20 -81.8(4)
C2 Rh1 C21 C20 -48.6(6)
C23 Rh1 C21 C20 80.0(4)
C22 Rh1 C21 C20 117.2(5)
C19 Rh1 C21 C20 37.5(3)
C1 Rh1 C21 C20 148.3(10)
Ru1 Rh1 C21 C20 -171.2(3)
C4 Rh1 C21 C22 120.6(3)
C3 Rh1 C21 C22 161.0(3)
C2 Rh1 C21 C22 -165.8(4)
C23 Rh1 C21 C22 -37.2(3)
C19 Rh1 C21 C22 -79.7(4)
C20 Rh1 C21 C22 -117.2(5)
C1 Rh1 C21 C22 31.1(12)
Ru1 Rh1 C21 C22 71.6(3)
C4 Rh1 C21 C26 -0.2(6)
C3 Rh1 C21 C26 40.1(6)
C2 Rh1 C21 C26 73.3(7)
C23 Rh1 C21 C26 -158.0(6)
C22 Rh1 C21 C26 -120.8(7)
C19 Rh1 C21 C26 159.5(6)
C20 Rh1 C21 C26 121.9(7)
C1 Rh1 C21 C26 -89.8(12)
Ru1 Rh1 C21 C26 -49.2(6)
C20 C21 C22 C23 -0.5(6)
C26 C21 C22 C23 -176.8(5)
Rh1 C21 C22 C23 61.5(4)
C20 C21 C22 C27 175.1(5)
C26 C21 C22 C27 -1.3(9)
Rh1 C21 C22 C27 -123.0(6)
C20 C21 C22 Rh1 -62.0(4)
C26 C21 C22 Rh1 121.7(6)
C4 Rh1 C22 C23 165.1(3)
C3 Rh1 C22 C23 -157.8(4)
C2 Rh1 C22 C23 30.4(10)
C21 Rh1 C22 C23 -118.4(5)
C19 Rh1 C22 C23 -38.1(3)
C20 Rh1 C22 C23 -80.7(3)
C1 Rh1 C22 C23 69.1(4)
Ru1 Rh1 C22 C23 116.9(3)
C4 Rh1 C22 C21 -76.6(4)
C3 Rh1 C22 C21 -39.4(6)
C2 Rh1 C22 C21 148.8(8)
C23 Rh1 C22 C21 118.4(5)
C19 Rh1 C22 C21 80.2(3)
C20 Rh1 C22 C21 37.6(3)
C1 Rh1 C22 C21 -172.5(3)
Ru1 Rh1 C22 C21 -124.7(3)
C4 Rh1 C22 C27 42.0(6)
C3 Rh1 C22 C27 79.2(7)
C2 Rh1 C22 C27 -92.7(10)
C23 Rh1 C22 C27 -123.1(7)
C21 Rh1 C22 C27 118.6(7)
C19 Rh1 C22 C27 -161.2(6)
C20 Rh1 C22 C27 156.2(6)
C1 Rh1 C22 C27 -54.0(7)
Ru1 Rh1 C22 C27 -6.2(6)
C21 C22 C23 C19 1.0(6)
C27 C22 C23 C19 -174.3(6)
Rh1 C22 C23 C19 62.8(4)
C21 C22 C23 C28 176.3(6)
C27 C22 C23 C28 1.0(9)
Rh1 C22 C23 C28 -122.0(6)
C21 C22 C23 Rh1 -61.7(4)
C27 C22 C23 Rh1 123.0(6)
C20 C19 C23 C22 -1.2(6)
C24 C19 C23 C22 175.1(6)
Rh1 C19 C23 C22 -62.5(4)
C20 C19 C23 C28 -176.5(5)
C24 C19 C23 C28 -0.2(10)
Rh1 C19 C23 C28 122.2(6)
C20 C19 C23 Rh1 61.3(4)
C24 C19 C23 Rh1 -122.4(6)
C4 Rh1 C23 C22 -35.0(6)
C3 Rh1 C23 C22 143.2(6)
C2 Rh1 C23 C22 -171.6(3)
C21 Rh1 C23 C22 36.9(3)
C19 Rh1 C23 C22 116.3(5)
C20 Rh1 C23 C22 79.2(3)
C1 Rh1 C23 C22 -132.4(3)
Ru1 Rh1 C23 C22 -78.7(3)
C4 Rh1 C23 C19 -151.3(5)
C3 Rh1 C23 C19 27.0(8)
C2 Rh1 C23 C19 72.1(4)
C22 Rh1 C23 C19 -116.3(5)
C21 Rh1 C23 C19 -79.3(3)
C20 Rh1 C23 C19 -37.0(3)
C1 Rh1 C23 C19 111.3(3)
Ru1 Rh1 C23 C19 165.0(3)
C4 Rh1 C23 C28 87.4(7)
C3 Rh1 C23 C28 -94.3(8)
C2 Rh1 C23 C28 -49.2(7)
C22 Rh1 C23 C28 122.4(7)
C21 Rh1 C23 C28 159.4(6)
C19 Rh1 C23 C28 -121.3(7)
C20 Rh1 C23 C28 -158.3(6)
C1 Rh1 C23 C28 -10.0(6)
Ru1 Rh1 C23 C28 43.7(6)
Ru1 S1 C29 C30 9.7(5)
Ru1 S1 C29 C34 -171.3(4)
C34 C29 C30 C31 -3.2(8)
S1 C29 C30 C31 175.9(4)
C34 C29 C30 S2 176.0(4)
S1 C29 C30 S2 -4.9(6)
Ru1 S2 C30 C29 -2.5(5)
Ru1 S2 C30 C31 176.7(4)
C29 C30 C31 C32 1.9(8)
S2 C30 C31 C32 -177.3(5)
C30 C31 C32 C33 0.3(10)
C31 C32 C33 C34 -1.2(10)
C32 C33 C34 C29 -0.2(10)
C30 C29 C34 C33 2.4(9)
S1 C29 C34 C33 -176.7(5)
C47 P1 C35 C36 -131.5(5)
C41 P1 C35 C36 119.3(5)
Ru1 P1 C35 C36 -7.0(5)
C47 P1 C35 C40 51.3(5)
C41 P1 C35 C40 -57.8(5)
Ru1 P1 C35 C40 175.8(4)
C40 C35 C36 C37 -0.3(8)
P1 C35 C36 C37 -177.5(4)
C35 C36 C37 C38 -0.3(9)
C36 C37 C38 C39 -0.1(10)
C37 C38 C39 C40 1.1(10)
C36 C35 C40 C39 1.3(8)
P1 C35 C40 C39 178.6(5)
C38 C39 C40 C35 -1.7(9)
C47 P1 C41 C46 10.7(6)
C35 P1 C41 C46 117.0(6)
Ru1 P1 C41 C46 -119.4(5)
C47 P1 C41 C42 -169.5(4)
C35 P1 C41 C42 -63.1(5)
Ru1 P1 C41 C42 60.5(5)
C46 C41 C42 C43 2.4(9)
P1 C41 C42 C43 -177.5(5)
C41 C42 C43 C44 0.2(10)
C42 C43 C44 C45 -1.9(12)
C43 C44 C45 C46 0.9(12)
C42 C41 C46 C45 -3.4(10)
P1 C41 C46 C45 176.4(5)
C44 C45 C46 C41 1.9(12)
C35 P1 C47 C52 -155.8(5)
C41 P1 C47 C52 -52.7(5)
Ru1 P1 C47 C52 79.6(5)
C35 P1 C47 C48 32.4(5)
C41 P1 C47 C48 135.4(5)
Ru1 P1 C47 C48 -92.2(5)
C52 C47 C48 C49 1.5(9)
P1 C47 C48 C49 173.7(5)
C47 C48 C49 C50 -0.2(10)
C48 C49 C50 C51 0.0(11)
C49 C50 C51 C52 -1.2(11)
C48 C47 C52 C51 -2.8(8)
P1 C47 C52 C51 -174.8(5)
C50 C51 C52 C47 2.7(9)
C58 C53 C54 C55 2.9(19)
C59 C53 C54 C55 -176.6(11)
C53 C54 C55 C56 -6.3(18)
C54 C55 C56 C57 4(2)
C55 C56 C57 C58 2(2)
C54 C53 C58 C57 3(2)
C59 C53 C58 C57 -177.5(13)
C56 C57 C58 C53 -6(2)
